data_7160191
loop_
_publ_author_name
'Nguyen, Le Anh'
'Nguyen, Thi Thu Tram'
'Ngo, Quoc Anh'
'Retailleau, Pascal'
'Nguyen, Thanh Binh'

_publ_section_title
;
 Solvent-free and Catalyst-free Reaction of o-Amino Benzophenone with Aryl
 Isothiocyanates: Expedient Access to Congested
 4-Phenyl-4-Hydroxyquinazolin-2-thione Derivatives
;
_journal_name_full 'Organic &amp; Biomolecular Chemistry'
_journal_paper_doi 10.1039/D4OB01452A
_journal_year 2024
_chemical_formula_moiety 'C15 H14 N2 O S, C2 H6 O S'
_chemical_formula_sum 'C17 H20 N2 O2 S2'
_chemical_formula_weight 348.493
_chemical_name_systematic "'rac-(R)-4-hydroxy-4-methyl-3-phenyl-3,4-dihydroquinazoline-2(1H)-thione, dmso solvate'"
_space_group_crystal_system monoclinic
_space_group_IT_number 14
_space_group_name_Hall '-P 2ybc'
_space_group_name_H-M_alt 'P 1 21/c 1'
_symmetry_Int_Tables_number 14
_audit_creation_date 2024-07-08
_audit_creation_method
;
Olex2 1.5
(compiled 2024.02.16 svn.r378c4104 for OlexSys, GUI svn.r6928)
;
_audit_update_record
;
2024-07-08 deposited with the CCDC.	2024-10-25 downloaded from the CCDC.
;
_cell_angle_alpha 90
_cell_angle_beta 96.794(5)
_cell_angle_gamma 90
_cell_formula_units_Z 4
_cell_length_a 12.4378(7)
_cell_length_b 7.5087(5)
_cell_length_c 19.5257(11)
_cell_measurement_reflns_used 6348
_cell_measurement_temperature 292.46(15)
_cell_measurement_theta_max 27.8930
_cell_measurement_theta_min 2.8750
_cell_volume 1810.73(19)
_computing_cell_refinement 'CrysAlisPro 1.171.43.109a (Rigaku OD, 2024)'
_computing_data_collection 'CrysAlisPro system (CCD 43.109a 64-bit (release 21-02-2024))'
_computing_data_reduction 'CrysAlisPro 1.171.43.109a (Rigaku OD, 2024)'
_computing_molecular_graphics 'Olex2 1.5 (Dolomanov et al., 2009)'
_computing_publication_material 'Olex2 1.5 (Dolomanov et al., 2009)'
_computing_structure_refinement 'olex2.refine 1.5 (Bourhis et al., 2015)'
_diffrn_ambient_environment air
_diffrn_ambient_temperature 292.46(15)
_diffrn_detector 'Dectris PILATUS3 R 200K-A area detector'
_diffrn_detector_area_resol_mean 5.811
_diffrn_detector_type 'Hybrid Photon Counting area detector'
_diffrn_measured_fraction_theta_full 0.9957
_diffrn_measured_fraction_theta_max 0.9470
_diffrn_measurement_details
;
List of Runs (angles in degrees, time in seconds):

  # Type    Start    End  Width  t~exp~   \w     \q     \k     \f   Frames
#--------------------------------------------------------------------------
  1  \f      0.00 180.00   1.00   10.00   0.00   0.00   0.00    --   180
  2  \f    180.00 360.00   1.00   10.00   0.00   0.00   5.00    --   180
;
_diffrn_measurement_device 'kappa gonio four-circle diffractometer'
_diffrn_measurement_device_type 'Rigaku XtaLAB PRO'
_diffrn_measurement_method '\w scans'
_diffrn_orient_matrix_type 'CrysAlisPro convention (1999,Acta A55,543-557)'
_diffrn_orient_matrix_UB_11 -0.0114685000
_diffrn_orient_matrix_UB_12 0.0265053000
_diffrn_orient_matrix_UB_13 -0.0349732000
_diffrn_orient_matrix_UB_21 0.0289615000
_diffrn_orient_matrix_UB_22 -0.0748939000
_diffrn_orient_matrix_UB_23 -0.0103193000
_diffrn_orient_matrix_UB_31 -0.0482337000
_diffrn_orient_matrix_UB_32 -0.0511138000
_diffrn_orient_matrix_UB_33 -0.0030234000
_diffrn_radiation_collimation '0.3 mm'
_diffrn_radiation_monochromator 'Rigaku Integrated Confocal MaxFlux double bounce multi-layer mirror optics'
_diffrn_radiation_probe x-ray
_diffrn_radiation_type 'Mo K\a'
_diffrn_radiation_wavelength 0.71073
_diffrn_reflns_av_R_equivalents 0.0449
_diffrn_reflns_av_unetI/netI 0.0321
_diffrn_reflns_Laue_measured_fraction_full 0.9957
_diffrn_reflns_Laue_measured_fraction_max 0.9470
_diffrn_reflns_limit_h_max 15
_diffrn_reflns_limit_h_min -16
_diffrn_reflns_limit_k_max 10
_diffrn_reflns_limit_k_min -10
_diffrn_reflns_limit_l_max 23
_diffrn_reflns_limit_l_min -23
_diffrn_reflns_number 24181
_diffrn_reflns_point_group_measured_fraction_full 0.9957
_diffrn_reflns_point_group_measured_fraction_max 0.9470
_diffrn_reflns_theta_full 25.2417
_diffrn_reflns_theta_max 27.48
_diffrn_reflns_theta_min 2.82
_diffrn_source 'micro-focus sealed X-ray tube'
_diffrn_source_type 'Rigaku micromax 003'
_exptl_absorpt_coefficient_mu 0.304
_exptl_absorpt_correction_T_max 0.91108
_exptl_absorpt_correction_T_min 0.91108
_exptl_absorpt_correction_type sphere
_exptl_absorpt_process_details
;
CrysAlisPro 1.171.43.109a (Rigaku Oxford Diffraction, 2024)
Spherical absorption correction
using equivalent radius and absorption coefficient.
Empirical absorption correction using spherical harmonics,
implemented in SCALE3 ABSPACK scaling algorithm.
;
_exptl_crystal_colour colourless
_exptl_crystal_density_diffrn 1.278
_exptl_crystal_description tab
_exptl_crystal_F_000 736
_exptl_crystal_recrystallization_method 'Re-crystallisation from solvent: DMSO'
_exptl_crystal_size_max 0.40
_exptl_crystal_size_mid 0.18
_exptl_crystal_size_min 0.15
_exptl_crystal_size_rad 0.201
_refine_diff_density_max 0.2929
_refine_diff_density_min -0.2293
_refine_diff_density_rms 0.0465
_refine_ls_d_res_high 0.7701
_refine_ls_d_res_low 7.2220
_refine_ls_goodness_of_fit_ref 1.0824
_refine_ls_hydrogen_treatment mixed
_refine_ls_matrix_type full
_refine_ls_number_constraints 11
_refine_ls_number_parameters 311
_refine_ls_number_reflns 3933
_refine_ls_number_restraints 66
_refine_ls_restrained_S_all 1.0726
_refine_ls_R_factor_all 0.0533
_refine_ls_R_factor_gt 0.0389
_refine_ls_shift/su_max -0.0010
_refine_ls_shift/su_mean 0.0000
_refine_ls_structure_factor_coef Fsqd
_refine_ls_weighting_details 'w=1/[\s^2^(Fo^2^)+(0.0269P)^2^+0.4973P] where P=(Fo^2^+2Fc^2^)/3'
_refine_ls_weighting_scheme calc
_refine_ls_wR_factor_gt 0.0869
_refine_ls_wR_factor_ref 0.0929
_reflns_Friedel_coverage 0.0
_reflns_limit_h_max 15
_reflns_limit_h_min -15
_reflns_limit_k_max 9
_reflns_limit_k_min 0
_reflns_limit_l_max 23
_reflns_limit_l_min 0
_reflns_number_gt 3156
_reflns_number_total 3933
_reflns_threshold_expression I>=2u(I)
_cod_data_source_file d4ob01452a2.cif
_cod_data_source_block B21093
_cod_original_cell_volume 1810.74(18)
_cod_database_code 7160191
_chemical_oxdiff_formula 'C17 H20 N2 O2 S2'
_olex2_refinement_description
;
1. Fixed Uiso
 At 1.2 times of:
  All C(H,H,H) groups
2. Rigid bond restraints
 O2, S2, C16, C17
 with sigma for 1-2 distances of 0.01 and sigma for 1-3 distances of 0.01
 O2B, S2B, C16B, C17B
 with sigma for 1-2 distances of 0.01 and sigma for 1-3 distances of 0.01
3. Uiso/Uaniso restraints and constraints
O2 \\sim C16 \\sim C17 \\sim S2B \\sim O2B \\sim C16B \\sim C17B: within 2A
with sigma of 0.02 and sigma for terminal atoms of 0.04 within 2A
4. Others
 Sof(H17E)=Sof(S2B)=Sof(O2B)=Sof(C17B)=Sof(H17D)=Sof(H17E)=Sof(H17F)=Sof(C16B)=
 Sof(H16D)=Sof(H16E)=Sof(H16F)=1-FVAR(1)
 Sof(S2)=Sof(O2)=Sof(C16)=Sof(H16A)=Sof(H16B)=Sof(H16C)=Sof(C17)=Sof(H17A)=
 Sof(H17B)=Sof(H17C)=FVAR(1)
5.a Idealised Me refined as rotating group:
 C16(H16A,H16B,H16C), C17(H17A,H17B,H17C), C17B(H17D,H17E,H17F), C16B(H16D,
 H16E,H16F)
;
_olex2_refine_details
;
Refinement using NoSpherA2, an implementation of
NOn-SPHERical Atom-form-factors in Olex2.
Please cite:
F. Kleemiss et al. Chem. Sci. DOI 10.1039/D0SC05526C - 2021
NoSpherA2 implementation of HAR makes use of
tailor-made aspherical atomic form factors calculated
on-the-fly from a Hirshfeld-partitioned electron density (ED) - not from
spherical-atom form factors.

The ED is calculated from a gaussian basis set single determinant SCF
wavefunction - either Hartree-Fock or DFT using selected funtionals
 - for a fragment of the crystal.
This fragment can be embedded in an electrostatic crystal field by employing cluster charges
or modelled using implicit solvation models, depending on the software used.
The following options were used:
   SOFTWARE:       discambMATTS
   PARTITIONING:   NoSpherA2
   INT ACCURACY:   Normal
   METHOD:         B3LYP
   BASIS SET:      def2-SVP
   CHARGE:         0
   MULTIPLICITY:   1
   DATE:           2024-07-08_14-59-43
;
_olex2_submission_special_instructions 'No special instructions were received'
_oxdiff_exptl_absorpt_empirical_details
;
Empirical correction (ABSPACK) includes:
- Absorption correction using spherical harmonics
- Frame scaling
;
_oxdiff_exptl_absorpt_empirical_full_max 7.320
_oxdiff_exptl_absorpt_empirical_full_min 0.490

loop_
_space_group_symop_id
_space_group_symop_operation_xyz
1 x,y,z
2 -x,y+1/2,-z+1/2
3 -x,-y,-z
4 x,-y-1/2,z-1/2

loop_
_atom_site_label
_atom_site_type_symbol
_atom_site_fract_x
_atom_site_fract_y
_atom_site_fract_z
_atom_site_U_iso_or_equiv
_atom_site_adp_type
_atom_site_occupancy
_atom_site_refinement_flags_posn
_atom_site_refinement_flags_adp
_atom_site_refinement_flags_occupancy
_atom_site_disorder_group
S1 S 0.09196(4) 0.19577(7) 0.45290(2) 0.05776(15) Uani 1.000000 . . . .
O1 O 0.32862(9) 0.46585(18) 0.64682(6) 0.0556(3) Uani 1.000000 . . . .
N1 N 0.19206(10) 0.37543(17) 0.55951(6) 0.0429(3) Uani 1.000000 . . . .
C1 C 0.12394(11) 0.2431(2) 0.53727(7) 0.0414(3) Uani 1.000000 . . . .
H1 H 0.3679(19) 0.349(4) 0.6450(12) 0.082(8) Uiso 1.000000 . . . .
N2 N 0.07984(12) 0.1447(2) 0.58437(7) 0.0510(4) Uani 1.000000 . . . .
H2N H 0.0310(18) 0.051(3) 0.5663(11) 0.072(7) Uiso 1.000000 . . . .
C2 C 0.21704(12) 0.4325(2) 0.63367(8) 0.0463(4) Uani 1.000000 . . . .
C3 C 0.18175(12) 0.2895(2) 0.68033(7) 0.0467(4) Uani 1.000000 . . . .
C4 C 0.11112(12) 0.1554(2) 0.65489(7) 0.0456(4) Uani 1.000000 . . . .
C5 C 0.07300(15) 0.0297(3) 0.69907(9) 0.0571(5) Uani 1.000000 . . . .
H5 H 0.0179(19) -0.071(3) 0.6759(12) 0.098(8) Uiso 1.000000 . . . .
C6 C 0.10777(18) 0.0363(3) 0.76865(10) 0.0681(6) Uani 1.000000 . . . .
H6 H 0.077(2) -0.063(3) 0.8032(14) 0.113(9) Uiso 1.000000 . . . .
C7 C 0.17993(18) 0.1670(3) 0.79483(9) 0.0730(6) Uani 1.000000 . . . .
H7 H 0.206(2) 0.178(3) 0.8477(15) 0.113(9) Uiso 1.000000 . . . .
C8 C 0.21646(17) 0.2939(3) 0.75100(9) 0.0640(5) Uani 1.000000 . . . .
H8 H 0.2697(19) 0.399(3) 0.7691(13) 0.101(8) Uiso 1.000000 . . . .
C9 C 0.1596(2) 0.6072(3) 0.64540(12) 0.0656(5) Uani 1.000000 . . . .
H9A H 0.175(2) 0.641(3) 0.6975(15) 0.108(8) Uiso 1.000000 . . . .
H9B H 0.072(2) 0.589(3) 0.6337(12) 0.098(8) Uiso 1.000000 . . . .
H9C H 0.1904(18) 0.706(3) 0.6129(12) 0.087(7) Uiso 1.000000 . . . .
C10 C 0.23566(12) 0.4842(2) 0.50865(8) 0.0459(4) Uani 1.000000 . . . .
C11 C 0.17739(17) 0.6288(3) 0.48001(10) 0.0654(5) Uani 1.000000 . . . .
H11 H 0.103(2) 0.661(4) 0.4969(14) 0.116(9) Uiso 1.000000 . . . .
C12 C 0.2199(2) 0.7336(3) 0.43123(12) 0.0794(6) Uani 1.000000 . . . .
H12 H 0.180(2) 0.850(4) 0.4122(15) 0.135(11) Uiso 1.000000 . . . .
C13 C 0.3196(2) 0.6943(3) 0.41082(11) 0.0750(6) Uani 1.000000 . . . .
H13 H 0.353(2) 0.772(4) 0.3731(15) 0.119(9) Uiso 1.000000 . . . .
C14 C 0.37712(17) 0.5496(3) 0.43906(10) 0.0671(5) Uani 1.000000 . . . .
H14 H 0.450(2) 0.518(3) 0.4169(13) 0.103(8) Uiso 1.000000 . . . .
C15 C 0.33554(14) 0.4435(3) 0.48817(9) 0.0540(4) Uani 1.000000 . . . .
H15 H 0.3743(17) 0.329(3) 0.5086(12) 0.087(7) Uiso 1.000000 . . . .
S2 S 0.38454(6) -0.01146(9) 0.64069(4) 0.0631(3) Uani 0.734(2) . U P 1
O2 O 0.4407(7) 0.1661(11) 0.6416(5) 0.0822(18) Uani 0.734(2) . U P 1
C16 C 0.4233(8) -0.1091(14) 0.7199(5) 0.124(3) Uani 0.734(2) . U P 1
H16A H 0.5001(10) -0.128(5) 0.7255(10) 0.17(2) Uiso 0.734(2) GR . P 1
H16B H 0.404(3) -0.032(3) 0.7559(5) 0.28(5) Uiso 0.734(2) GR . P 1
H16C H 0.387(3) -0.221(3) 0.7224(11) 0.27(3) Uiso 0.734(2) GR . P 1
C17 C 0.4585(6) -0.1527(6) 0.5924(4) 0.1302(18) Uani 0.734(2) . U P 1
H17A H 0.464(3) -0.100(3) 0.5482(7) 0.16(2) Uiso 0.734(2) GR . P 1
H17B H 0.5296(15) -0.170(4) 0.6164(9) 0.17(2) Uiso 0.734(2) GR . P 1
H17C H 0.422(2) -0.265(2) 0.586(2) 0.41(6) Uiso 0.734(2) GR . P 1
S2B S 0.4716(2) -0.0251(3) 0.65021(14) 0.0850(9) Uani 0.266(2) . U P 2
O2B O 0.454(2) 0.164(3) 0.6525(15) 0.081(4) Uani 0.266(2) . U P 2
C16B C 0.3747(10) -0.0914(13) 0.5770(5) 0.090(3) Uani 0.266(2) . U P 2
H16D H 0.3037(13) -0.051(7) 0.5842(15) 0.108(3) Uiso 0.266(2) GR . P 2
H16E H 0.395(3) -0.039(7) 0.5356(7) 0.108(3) Uiso 0.266(2) GR . P 2
H16F H 0.375(4) -0.2188(14) 0.573(2) 0.108(3) Uiso 0.266(2) GR . P 2
C17B C 0.3931(18) -0.112(3) 0.7195(11) 0.075(3) Uani 0.266(2) . U P 2
H17D H 0.322(2) -0.061(6) 0.714(2) 0.091(4) Uiso 0.266(2) GR . P 2
H17E H 0.387(4) -0.240(3) 0.716(2) 0.091(4) Uiso 0.266(2) GR . P 2
H17F H 0.430(3) -0.082(7) 0.7639(11) 0.091(4) Uiso 0.266(2) GR . P 2

loop_
_atom_site_aniso_label
_atom_site_aniso_U_11
_atom_site_aniso_U_22
_atom_site_aniso_U_33
_atom_site_aniso_U_12
_atom_site_aniso_U_13
_atom_site_aniso_U_23
S1 0.0632(3) 0.0736(3) 0.0353(2) -0.0240(2) 0.00106(17) 0.00272(19)
O1 0.0500(7) 0.0574(8) 0.0565(7) -0.0067(6) -0.0057(5) -0.0075(6)
N1 0.0398(7) 0.0491(7) 0.0393(6) -0.0056(6) 0.0032(5) 0.0015(5)
C1 0.0375(7) 0.0518(9) 0.0342(7) -0.0060(7) 0.0013(6) 0.0025(6)
N2 0.0519(8) 0.0628(9) 0.0377(7) -0.0148(7) 0.0026(6) 0.0062(6)
C2 0.0447(8) 0.0502(9) 0.0431(8) 0.0021(7) 0.0005(6) -0.0051(7)
C3 0.0469(8) 0.0589(10) 0.0340(7) 0.0061(8) 0.0038(6) -0.0042(7)
C4 0.0442(8) 0.0567(10) 0.0363(7) 0.0039(7) 0.0067(6) 0.0038(7)
C5 0.0619(11) 0.0686(12) 0.0432(9) 0.0027(9) 0.0162(8) 0.0120(8)
C6 0.0746(13) 0.0883(15) 0.0441(10) 0.0122(12) 0.0184(9) 0.0144(10)
C7 0.0837(14) 0.1034(17) 0.0328(9) 0.0195(13) 0.0112(9) 0.0029(10)
C8 0.0690(12) 0.0853(14) 0.0366(9) 0.0064(11) 0.0022(8) -0.0075(9)
C9 0.0743(14) 0.0607(12) 0.0621(12) 0.0140(11) 0.0093(10) -0.0061(10)
C10 0.0405(8) 0.0516(9) 0.0460(8) -0.0052(7) 0.0074(6) 0.0008(7)
C11 0.0661(12) 0.0655(12) 0.0672(12) 0.0105(10) 0.0189(9) 0.0183(9)
C12 0.1030(18) 0.0645(13) 0.0749(14) 0.0058(13) 0.0278(12) 0.0200(11)
C13 0.0913(16) 0.0741(14) 0.0629(12) -0.0249(13) 0.0230(11) 0.0084(11)
C14 0.0565(11) 0.0868(15) 0.0609(11) -0.0180(11) 0.0197(9) -0.0049(10)
C15 0.0436(9) 0.0663(12) 0.0534(9) -0.0062(9) 0.0117(7) -0.0035(8)
S2 0.0513(5) 0.0559(4) 0.0819(5) -0.0028(3) 0.0069(3) -0.0006(3)
O2 0.069(3) 0.056(2) 0.126(5) 0.008(2) 0.029(3) 0.011(2)
C16 0.153(9) 0.109(4) 0.105(3) -0.028(4) -0.010(4) 0.034(3)
C17 0.156(5) 0.090(3) 0.159(4) -0.023(3) 0.078(4) -0.052(3)
S2B 0.0624(18) 0.0727(14) 0.122(2) 0.0063(11) 0.0208(12) -0.0024(12)
O2B 0.080(8) 0.061(6) 0.101(7) -0.020(6) 0.000(5) -0.026(5)
C16B 0.108(7) 0.054(5) 0.109(6) -0.015(4) 0.013(5) -0.013(4)
C17B 0.074(7) 0.071(6) 0.081(5) -0.002(5) 0.013(4) -0.020(4)

loop_
_atom_type_symbol
_atom_type_scat_dispersion_real
_atom_type_scat_dispersion_imag
_atom_type_scat_source
_atom_type_scat_dispersion_source
C 0.00313 0.00162 'NoSpherA2: Chem.Sci. 2021, DOI:10.1039/D0SC05526C' 'Brennan, Cowan, Rev. Sci. Instrum., 1992, 63, 850'
H 0.00000 0.00000 'NoSpherA2: Chem.Sci. 2021, DOI:10.1039/D0SC05526C' 'Brennan, Cowan, Rev. Sci. Instrum., 1992, 63, 850'
N 0.00612 0.00332 'NoSpherA2: Chem.Sci. 2021, DOI:10.1039/D0SC05526C' 'Brennan, Cowan, Rev. Sci. Instrum., 1992, 63, 850'
O 0.01085 0.00610 'NoSpherA2: Chem.Sci. 2021, DOI:10.1039/D0SC05526C' 'Brennan, Cowan, Rev. Sci. Instrum., 1992, 63, 850'
S 0.12485 0.12449 'NoSpherA2: Chem.Sci. 2021, DOI:10.1039/D0SC05526C' 'Brennan, Cowan, Rev. Sci. Instrum., 1992, 63, 850'

loop_
_geom_angle_atom_site_label_1
_geom_angle_atom_site_label_2
_geom_angle_atom_site_label_3
_geom_angle
_geom_angle_site_symmetry_1
_geom_angle_site_symmetry_3
_geom_angle_publ_flag
C2 O1 H1 108.1(13) . . ?
C2 N1 C1 124.84(12) . . ?
C10 N1 C1 118.08(12) . . ?
C10 N1 C2 116.71(12) . . ?
N1 C1 S1 122.57(11) . . ?
N2 C1 S1 118.93(12) . . ?
N2 C1 N1 118.50(13) . . ?
H2N N2 C1 116.1(13) . . ?
C4 N2 C1 123.86(14) . . ?
C4 N2 H2N 119.5(13) . . ?
N1 C2 O1 108.27(12) . . ?
C3 C2 O1 111.64(13) . . ?
C3 C2 N1 109.66(13) . . ?
C9 C2 O1 106.86(15) . . ?
C9 C2 N1 110.02(14) . . ?
C9 C2 C3 110.33(15) . . ?
C4 C3 C2 121.18(13) . . ?
C8 C3 C2 120.15(16) . . ?
C8 C3 C4 118.62(17) . . ?
C3 C4 N2 119.19(14) . . ?
C5 C4 N2 119.82(16) . . ?
C5 C4 C3 120.98(15) . . ?
H5 C5 C4 117.3(13) . . ?
C6 C5 C4 119.6(2) . . ?
C6 C5 H5 123.1(13) . . ?
H6 C6 C5 119.2(14) . . ?
C7 C6 C5 120.24(19) . . ?
C7 C6 H6 120.5(14) . . ?
H7 C7 C6 122.0(14) . . ?
C8 C7 C6 120.12(18) . . ?
C8 C7 H7 117.8(15) . . ?
C7 C8 C3 120.4(2) . . ?
H8 C8 C3 117.0(14) . . ?
H8 C8 C7 122.6(13) . . ?
H9A C9 C2 108.9(14) . . ?
H9B C9 C2 109.5(12) . . ?
H9B C9 H9A 107.0(17) . . ?
H9C C9 C2 107.5(12) . . ?
H9C C9 H9A 111.8(18) . . ?
H9C C9 H9B 112.2(17) . . ?
C11 C10 N1 120.06(15) . . ?
C15 C10 N1 119.88(15) . . ?
C15 C10 C11 120.06(17) . . ?
H11 C11 C10 119.6(15) . . ?
C12 C11 C10 119.8(2) . . ?
C12 C11 H11 120.5(15) . . ?
H12 C12 C11 121.0(17) . . ?
C13 C12 C11 120.4(2) . . ?
C13 C12 H12 118.4(16) . . ?
H13 C13 C12 121.5(15) . . ?
C14 C13 C12 119.6(2) . . ?
C14 C13 H13 118.9(14) . . ?
H14 C14 C13 115.6(14) . . ?
C15 C14 C13 120.6(2) . . ?
C15 C14 H14 123.5(14) . . ?
C14 C15 C10 119.47(19) . . ?
H15 C15 C10 117.5(12) . . ?
H15 C15 C14 122.9(12) . . ?
C16 S2 O2 106.6(5) . . ?
C17 S2 O2 105.7(4) . . ?
C17 S2 C16 96.7(5) . . ?
H16A C16 S2 109.5 . . ?
H16B C16 S2 109.5 . . ?
H16B C16 H16A 109.5 . . ?
H16C C16 S2 109.5 . . ?
H16C C16 H16A 109.5 . . ?
H16C C16 H16B 109.5 . . ?
H17A C17 S2 109.5 . . ?
H17B C17 S2 109.5 . . ?
H17B C17 H17A 109.5 . . ?
H17C C17 S2 109.5 . . ?
H17C C17 H17A 109.5 . . ?
H17C C17 H17B 109.5 . . ?
C16B S2B O2B 101.7(11) . . ?
C17B S2B O2B 103.1(13) . . ?
C17B S2B C16B 96.8(8) . . ?
H16D C16B S2B 109.5 . . ?
H16E C16B S2B 109.5 . . ?
H16E C16B H16D 109.5 . . ?
H16F C16B S2B 109.5 . . ?
H16F C16B H16D 109.5 . . ?
H16F C16B H16E 109.5 . . ?
H17D C17B S2B 109.5 . . ?
H17E C17B S2B 109.5 . . ?
H17E C17B H17D 109.5 . . ?
H17F C17B S2B 109.5 . . ?
H17F C17B H17D 109.5 . . ?
H17F C17B H17E 109.5 . . ?

loop_
_geom_bond_atom_site_label_1
_geom_bond_atom_site_label_2
_geom_bond_distance
_geom_bond_site_symmetry_2
_geom_bond_publ_flag
S1 C1 1.6861(15) . ?
O1 H1 1.01(3) . ?
O1 C2 1.4037(19) . ?
N1 C1 1.3441(19) . ?
N1 C2 1.5067(19) . ?
N1 C10 1.4405(19) . ?
C1 N2 1.3459(19) . ?
N2 H2N 0.97(2) . ?
N2 C4 1.3882(19) . ?
C2 C3 1.507(2) . ?
C2 C9 1.524(3) . ?
C3 C4 1.389(2) . ?
C3 C8 1.397(2) . ?
C4 C5 1.399(2) . ?
C5 H5 1.08(2) . ?
C5 C6 1.377(3) . ?
C6 H6 1.10(3) . ?
C6 C7 1.386(3) . ?
C7 H7 1.05(3) . ?
C7 C8 1.392(3) . ?
C8 H8 1.06(2) . ?
C9 H9A 1.04(3) . ?
C9 H9B 1.10(3) . ?
C9 H9C 1.08(2) . ?
C10 C11 1.386(3) . ?
C10 C15 1.384(2) . ?
C11 H11 1.04(3) . ?
C11 C12 1.387(3) . ?
C12 H12 1.05(3) . ?
C12 C13 1.379(3) . ?
C13 H13 1.06(3) . ?
C13 C14 1.379(3) . ?
C14 H14 1.07(3) . ?
C14 C15 1.392(3) . ?
C15 H15 1.04(2) . ?
S2 O2 1.505(8) . ?
S2 C16 1.728(9) . ?
S2 C17 1.751(4) . ?
C16 H16A 0.9600 . ?
C16 H16B 0.9600 . ?
C16 H16C 0.9600 . ?
C17 H17A 0.9600 . ?
C17 H17B 0.9600 . ?
C17 H17C 0.9600 . ?
S2B O2B 1.44(2) . ?
S2B C16B 1.826(10) . ?
S2B C17B 1.88(2) . ?
C16B H16D 0.9600 . ?
C16B H16E 0.9600 . ?
C16B H16F 0.9600 . ?
C17B H17D 0.9600 . ?
C17B H17E 0.9600 . ?
C17B H17F 0.9600 . ?

loop_
_geom_hbond_atom_site_label_D
_geom_hbond_atom_site_label_H
_geom_hbond_atom_site_label_A
_geom_hbond_distance_DH
_geom_hbond_distance_HA
_geom_hbond_distance_DA
_geom_hbond_angle_DHA
_geom_hbond_site_symmetry_A
O1 H1 O2 1.01(3) 1.65(3) 2.655(8) 176(2) .
O1 H1 O2B 1.01(3) 1.75(4) 2.74(3) 170(2) .

loop_
_geom_torsion_atom_site_label_1
_geom_torsion_atom_site_label_2
_geom_torsion_atom_site_label_3
_geom_torsion_atom_site_label_4
_geom_torsion
_geom_torsion_site_symmetry_1
_geom_torsion_site_symmetry_2
_geom_torsion_site_symmetry_3
_geom_torsion_site_symmetry_4
_geom_torsion_publ_flag
S1 C1 N1 C2 175.18(11) . . . . ?
S1 C1 N1 C10 2.39(15) . . . . ?
S1 C1 N2 C4 170.94(12) . . . . ?
O1 C2 N1 C1 138.49(13) . . . . ?
O1 C2 N1 C10 -48.63(15) . . . . ?
O1 C2 C3 C4 -136.15(13) . . . . ?
O1 C2 C3 C8 46.46(16) . . . . ?
N1 C1 N2 C4 -8.96(18) . . . . ?
N1 C2 C3 C4 -16.16(15) . . . . ?
N1 C2 C3 C8 166.46(13) . . . . ?
N1 C10 C11 C12 179.76(19) . . . . ?
N1 C10 C15 C14 -179.89(15) . . . . ?
C1 N2 C4 C3 8.61(19) . . . . ?
C1 N2 C4 C5 -170.19(17) . . . . ?
N2 C4 C3 C2 5.45(17) . . . . ?
N2 C4 C3 C8 -177.13(16) . . . . ?
N2 C4 C5 C6 177.32(16) . . . . ?
C2 C3 C4 C5 -175.77(15) . . . . ?
C2 C3 C8 C7 176.87(17) . . . . ?
C3 C4 C5 C6 -1.46(19) . . . . ?
C3 C8 C7 C6 -0.7(2) . . . . ?
C4 C5 C6 C7 0.2(2) . . . . ?
C5 C6 C7 C8 0.9(2) . . . . ?
C10 C11 C12 C13 0.3(3) . . . . ?
C10 C15 C14 C13 -0.0(2) . . . . ?
C11 C12 C13 C14 0.2(3) . . . . ?
C12 C13 C14 C15 -0.3(3) . . . . ?

loop_
_restr_U_rigid_atom_site_label_1
_restr_U_rigid_atom_site_label_2
_restr_U_rigid_target_weight_param
_restr_U_rigid_U_parallel
_restr_U_rigid_diff
S2 O2 0.0100 0.0582 -0.0111
S2 C16 0.0100 0.0778 -0.0029
S2 C17 0.0100 0.0670 -0.0038
O2 C16 0.0100 0.0708 -0.0045
O2 C17 0.0100 0.0667 0.0067
C16 C17 0.0100 0.1226 0.0187
S2B O2B 0.0100 0.0678 0.0047
S2B C16B 0.0100 0.1004 0.0095
S2B C17B 0.0100 0.0883 0.0071
O2B C16B 0.0100 0.0509 -0.0188
O2B C17B 0.0100 0.0886 -0.0008
C16B C17B 0.0100 0.0968 0.0270

loop_
_restr_U_similar_atom_site_label_1
_restr_U_similar_atom_site_label_2
_restr_U_similar_weight_param
O2 S2B 0.0400
O2 O2B 0.0400
C16 S2B 0.0200
C16 C17B 0.0200
C17 S2B 0.0200
C17 C16B 0.0200
S2B O2B 0.0400
S2B C16B 0.0200
S2B C17B 0.0200
